data_7159377
loop_
_publ_author_name
'Saney, Liban'
'Panduwawala, Tharindi'
'Li, Xiang'
'Christensen, Kirsten E.'
'Genov, Miroslav'
'Pretsch, Alexander'
'Pretsch, Dagmar'
'Moloney, Mark G.'

_publ_section_title
;
 Synthesis of fused tetramate-oxazolidine and -imidazolidine derivatives
 and their antibacterial activity.
;
_journal_issue 23
_journal_name_full 'Organic &amp; biomolecular chemistry'
_journal_page_first 4801
_journal_page_last 4809
_journal_paper_doi 10.1039/d3ob00594a
_journal_volume 21
_journal_year 2023
_chemical_formula_moiety 'C36 H42 N2 O7'
_chemical_formula_sum 'C36 H42 N2 O7'
_chemical_formula_weight 614.74
_chemical_melting_point ?
_space_group_IT_number 2
_space_group_name_Hall '-P 1'
_space_group_name_H-M_alt 'P -1'
_symmetry_cell_setting triclinic
_symmetry_space_group_name_Hall '-P 1'
_symmetry_space_group_name_H-M 'P -1'
_atom_sites_solution_hydrogens difmap
_atom_sites_solution_primary other
_audit_creation_date 2020-03-10
_audit_creation_method 'CRYSTALS_ver_14.61_build_7453 '
_audit_update_record
;
2023-04-13 deposited with the CCDC.	2023-05-22 downloaded from the CCDC.
;
_cell_angle_alpha 72.892(4)
_cell_angle_beta 83.254(3)
_cell_angle_gamma 82.124(3)
_cell_formula_units_Z 2
_cell_length_a 9.9393(2)
_cell_length_b 12.8109(7)
_cell_length_c 13.7065(6)
_cell_measurement_reflns_used 18481
_cell_measurement_temperature 150
_cell_measurement_theta_max 75.75
_cell_measurement_theta_min 4.18
_cell_volume 1646.81(13)
_computing_cell_refinement
; 
 CrysAlisPro (Rigaku Oxford Diffraction, 2017) 
;
_computing_data_collection 'SuperNova, (Oxford Diffraction, 2010)'
_computing_data_reduction
; 
 CrysAlisPro (Rigaku Oxford Diffraction, 2017) 
;
_computing_molecular_graphics 'CAMERON (Watkin et al., 1996)'
_computing_publication_material 'CRYSTALS (Betteridge et al., 2003)'
_computing_structure_refinement 'CRYSTALS (Betteridge et al., 2003)'
_computing_structure_solution 'Superflip (Palatinus & Chapuis, 2007)'
_diffrn_ambient_temperature 150
_diffrn_measured_fraction_theta_full 0.996
_diffrn_measured_fraction_theta_max 0.992
_diffrn_measurement_device Area
_diffrn_measurement_device_type 'Oxford Diffraction SuperNova'
_diffrn_measurement_method \w
_diffrn_radiation_monochromator 'focussing mirrors'
_diffrn_radiation_type 'Cu K\a'
_diffrn_radiation_wavelength 1.54184
_diffrn_reflns_av_R_equivalents 0.040
_diffrn_reflns_av_sigmaI/netI 0.0458
_diffrn_reflns_av_unetI/netI 0.046
_diffrn_reflns_limit_h_max 12
_diffrn_reflns_limit_h_min -12
_diffrn_reflns_limit_k_max 15
_diffrn_reflns_limit_k_min -14
_diffrn_reflns_limit_l_max 17
_diffrn_reflns_limit_l_min -17
_diffrn_reflns_number 39272
_diffrn_reflns_theta_full 74.647
_diffrn_reflns_theta_max 76.171
_diffrn_reflns_theta_min 3.631
_diffrn_standards_number 0
_exptl_absorpt_coefficient_mu 0.697
_exptl_absorpt_correction_T_max 0.92
_exptl_absorpt_correction_T_min 0.86
_exptl_absorpt_correction_type multi-scan
_exptl_absorpt_process_details
; 
 CrysAlisPro (Rigaku Oxford Diffraction, 2017) 
;
_exptl_crystal_colour clear_pale_colourless
_exptl_crystal_density_diffrn 1.240
_exptl_crystal_density_meas ?
_exptl_crystal_density_method 'not measured'
_exptl_crystal_description block
_exptl_crystal_F_000 656.000
_exptl_crystal_size_max 0.22
_exptl_crystal_size_mid 0.14
_exptl_crystal_size_min 0.12
_refine_diff_density_max 0.37
_refine_diff_density_min -0.29
_refine_ls_extinction_method None
_refine_ls_goodness_of_fit_ref 1.0023
_refine_ls_hydrogen_treatment constr
_refine_ls_matrix_type full
_refine_ls_number_parameters 440
_refine_ls_number_reflns 6836
_refine_ls_number_restraints 92
_refine_ls_R_factor_all 0.0465
_refine_ls_R_factor_gt 0.0422
_refine_ls_shift/su_max 0.0005942
_refine_ls_shift/su_mean 0.0000620
_refine_ls_structure_factor_coef Fsqd
_refine_ls_weighting_details
;
 Method= Modified Sheldrick 
 w=1/[\s^2^(F^2^) + ( 0.06P)^2^ + 0.64P] 
 ,where P=(max(Fo^2^,0) + 2Fc^2^)/3 
;
_refine_ls_weighting_scheme calc
_refine_ls_wR_factor_all 0.1117
_refine_ls_wR_factor_gt 0.1068
_refine_ls_wR_factor_ref 0.1117
_reflns_limit_h_max 12
_reflns_limit_h_min -12
_reflns_limit_k_max 15
_reflns_limit_k_min -15
_reflns_limit_l_max 17
_reflns_limit_l_min 0
_reflns_number_gt 6130
_reflns_number_total 6836
_reflns_threshold_expression I>2.0\s(I)
_oxford_diffrn_Wilson_B_factor 2.58
_oxford_diffrn_Wilson_scale 0.03
_oxford_refine_ls_r_factor_ref 0.0465
_oxford_refine_ls_scale 5.76(10)
_oxford_reflns_number_all 6836
_oxford_structure_analysis_title 7292
_cod_data_source_file d3ob00594a2.cif
_cod_data_source_block 248-26
_cod_depositor_comments
;
The following automatic conversions were performed:

data item '_chemical_melting_point' value 'not measured' was changed
to '?' -- the value is undefined or not given.

data item '_exptl_crystal_density_meas' value 'not measured' was
changed to '?' -- the value is perceived as not measured.

Automatic conversion script
Id: cif_fix_values 8170 2020-07-09 18:12:32Z antanas 

 Adding full bibliography for 7159369--7159381.cif.
;
_cod_original_sg_symbol_H-M 'P -1 '
_cod_database_code 7159377
_oxford_refine_reflns_threshold_expression_ref I>-3.0\s(I)
_oxford_refine_ls_r_factor_all 0.0465
_oxford_refine_ls_wr_factor_all 0.1117

loop_
_symmetry_equiv_pos_as_xyz
x,y,z
-x,-y,-z

loop_
_atom_site_label
_atom_site_type_symbol
_atom_site_fract_x
_atom_site_fract_y
_atom_site_fract_z
_atom_site_U_iso_or_equiv
_atom_site_occupancy
_atom_site_adp_type
_atom_site_refinement_flags_posn
_atom_site_refinement_flags_adp
_atom_site_refinement_flags_occupancy
_atom_site_disorder_assembly
_atom_site_disorder_group
_atom_site_attached_hydrogens
N1 N 0.57202(10) 0.91980(9) 0.82872(7) 0.0222 1.0000 Uani . . . . . .
C2 C 0.49718(11) 0.82746(10) 0.83833(9) 0.0227 1.0000 Uani . . . . . .
C3 C 0.58771(12) 0.72582(10) 0.90266(9) 0.0229 1.0000 Uani . . . . . .
N4 N 0.68215(10) 0.77645(9) 0.94405(8) 0.0228 1.0000 Uani . . . . . .
C5 C 0.67817(11) 0.89530(10) 0.90051(9) 0.0209 1.0000 Uani . . . . . .
C6 C 0.81601(12) 0.92999(10) 0.84957(9) 0.0224 1.0000 Uani . . . . . .
C7 C 0.87902(13) 0.89203(12) 0.76814(10) 0.0310 1.0000 Uani . . . . . .
C8 C 1.00921(15) 0.91743(14) 0.72832(11) 0.0383 1.0000 Uani . . . . . .
C9 C 1.07594(13) 0.98310(14) 0.76636(11) 0.0387 1.0000 Uani . . . . . .
C10 C 1.01163(14) 1.02413(14) 0.84401(11) 0.0377 1.0000 Uani . . . . . .
C11 C 0.88240(13) 0.99679(11) 0.88669(10) 0.0287 1.0000 Uani . . . . . .
C12 C 0.51565(12) 1.02206(11) 0.77832(9) 0.0247 1.0000 Uani . U . . . .
O13 O 0.41797(9) 1.03250(8) 0.72817(7) 0.0308 1.0000 Uani . . . . . .
C14 C 0.57413(13) 1.12131(11) 0.78688(10) 0.0298 1.0000 Uani D U . . . .
C15 C 0.65925(16) 1.17882(14) 0.69153(13) 0.0335 0.936(2) Uani D U P 1 1 .
O16 O 0.70043(18) 1.26513(12) 0.68269(14) 0.0682 0.936(2) Uani D U P 1 1 .
O17 O 0.68074(12) 1.12535(10) 0.62095(9) 0.0353 0.936(2) Uani D U P 1 1 .
C18 C 0.75321(17) 1.18026(16) 0.52485(12) 0.0427 0.936(2) Uani D U P 1 1 .
C19 C 0.9019(2) 1.16696(19) 0.53034(16) 0.0492 0.936(2) Uani D U P 1 1 .
C20 C 0.47333(12) 0.82051(11) 0.73101(9) 0.0259 1.0000 Uani . . . . . .
O21 O 0.37104(10) 0.79839(9) 0.70742(7) 0.0360 1.0000 Uani . . . . . .
O22 O 0.58680(9) 0.84081(8) 0.67004(7) 0.0285 1.0000 Uani . . . . . .
C23 C 0.58040(15) 0.84268(14) 0.56418(10) 0.0364 1.0000 Uani . . . . . .
C24 C 0.71594(17) 0.87059(17) 0.51002(12) 0.0492 1.0000 Uani . . . . . .
C25 C 0.36307(12) 0.83788(11) 0.90621(9) 0.0248 1.0000 Uani . . . . . .
O26 O 0.33714(10) 0.90688(8) 0.95109(8) 0.0344 1.0000 Uani . . . . . .
O27 O 0.29030(9) 0.75599(8) 0.91549(7) 0.0310 1.0000 Uani . . . . . .
C28 C 0.16790(14) 0.74903(13) 0.98652(12) 0.0368 1.0000 Uani . . . . . .
C29 C 0.09786(17) 0.65827(16) 0.97549(17) 0.0536 1.0000 Uani . . . . . .
C30 C 0.65428(13) 0.64200(11) 0.84732(9) 0.0262 1.0000 Uani . . . . . .
C31 C 0.79399(14) 0.62389(13) 0.82804(12) 0.0355 1.0000 Uani . . . . . .
C32 C 0.84993(17) 0.54348(15) 0.78076(15) 0.0479 1.0000 Uani . . . . . .
C33 C 0.76679(18) 0.48047(15) 0.75334(14) 0.0476 1.0000 Uani . . . . . .
C34 C 0.62758(17) 0.49668(14) 0.77433(13) 0.0439 1.0000 Uani . . . . . .
C35 C 0.57141(15) 0.57662(12) 0.82161(12) 0.0354 1.0000 Uani . . . . . .
C36 C 0.71421(11) 0.72808(10) 1.04566(9) 0.0223 1.0000 Uani . . . . . .
C37 C 0.75523(13) 0.78824(11) 1.10496(10) 0.0280 1.0000 Uani . . . . . .
C38 C 0.77632(14) 0.73943(12) 1.20751(10) 0.0309 1.0000 Uani . . . . . .
C39 C 0.76033(13) 0.62959(11) 1.25589(10) 0.0289 1.0000 Uani . . . . . .
C40 C 0.72822(14) 0.56860(11) 1.19455(10) 0.0305 1.0000 Uani . . . . . .
C41 C 0.70546(13) 0.61596(11) 1.09187(10) 0.0279 1.0000 Uani . . . . . .
C42 C 0.76694(16) 0.58311(13) 1.37217(11) 0.0377 1.0000 Uani . . . . . .
C43 C 0.6333(2) 0.62734(19) 1.42295(13) 0.0553 1.0000 Uani . . . . . .
C44 C 0.88694(19) 0.62174(17) 1.40750(13) 0.0519 1.0000 Uani . . . . . .
C45 C 0.7794(3) 0.45893(16) 1.40636(15) 0.0748 1.0000 Uani . . . . . .
O116 O 0.726(3) 1.2470(17) 0.7651(19) 0.0682 0.064(2) Uani D U P 1 2 .
O117 O 0.7238(19) 1.1342(14) 0.6539(13) 0.0377 0.064(2) Uani D U P 1 2 .
C115 C 0.6915(19) 1.1833(16) 0.7277(17) 0.0378 0.064(2) Uani D U P 1 2 .
C118 C 0.829(2) 1.1886(18) 0.6020(19) 0.0452 0.064(2) Uani D U P 1 2 .
C119 C 0.927(3) 1.123(3) 0.540(3) 0.0492 0.064(2) Uani D U P 1 2 .
H31 H 0.5266 0.6873 0.9588 0.0257 1.0000 Uiso R . . . . .
H51 H 0.6479 0.9322 0.9550 0.0232 1.0000 Uiso R . . . . .
H71 H 0.8335 0.8483 0.7396 0.0375 1.0000 Uiso R . . . . .
H81 H 1.0532 0.8888 0.6745 0.0474 1.0000 Uiso R . . . . .
H91 H 1.1636 1.0012 0.7397 0.0468 1.0000 Uiso R . . . . .
H101 H 1.0545 1.0711 0.8693 0.0466 1.0000 Uiso R . . . . .
H111 H 0.8374 1.0247 0.9409 0.0336 1.0000 Uiso R . . . . .
H144 H 0.6281 1.1051 0.8445 0.0366 0.936(2) Uiso R . P 1 1 .
H143 H 0.4957 1.1734 0.7967 0.0365 0.936(2) Uiso R . P 1 1 .
H142 H 0.5961 1.1012 0.8576 0.0360 0.064(2) Uiso R . P 1 2 .
H141 H 0.4968 1.1775 0.7769 0.0360 0.064(2) Uiso R . P 1 2 .
H181 H 0.7194 1.2584 0.5078 0.0509 0.936(2) Uiso R . P 1 1 .
H182 H 0.7323 1.1486 0.4723 0.0517 0.936(2) Uiso R . P 1 1 .
H193 H 0.9429 1.2060 0.4624 0.0729 0.936(2) Uiso R . P 1 1 .
H191 H 0.9249 1.1961 0.5847 0.0736 0.936(2) Uiso R . P 1 1 .
H192 H 0.9339 1.0869 0.5446 0.0758 0.936(2) Uiso R . P 1 1 .
H231 H 0.5069 0.8987 0.5336 0.0444 1.0000 Uiso R . . . . .
H232 H 0.5622 0.7708 0.5636 0.0442 1.0000 Uiso R . . . . .
H243 H 0.7152 0.8774 0.4382 0.0732 1.0000 Uiso R . . . . .
H241 H 0.7356 0.9417 0.5173 0.0734 1.0000 Uiso R . . . . .
H242 H 0.7874 0.8130 0.5383 0.0722 1.0000 Uiso R . . . . .
H281 H 0.1951 0.7339 1.0569 0.0454 1.0000 Uiso R . . . . .
H282 H 0.1108 0.8190 0.9690 0.0450 1.0000 Uiso R . . . . .
H291 H 0.0124 0.6535 1.0175 0.0788 1.0000 Uiso R . . . . .
H292 H 0.1557 0.5880 0.9952 0.0793 1.0000 Uiso R . . . . .
H293 H 0.0788 0.6734 0.9039 0.0799 1.0000 Uiso R . . . . .
H311 H 0.8513 0.6662 0.8484 0.0429 1.0000 Uiso R . . . . .
H321 H 0.9472 0.5322 0.7679 0.0575 1.0000 Uiso R . . . . .
H331 H 0.8057 0.4239 0.7223 0.0568 1.0000 Uiso R . . . . .
H341 H 0.5680 0.4516 0.7567 0.0535 1.0000 Uiso R . . . . .
H351 H 0.4741 0.5881 0.8363 0.0423 1.0000 Uiso R . . . . .
H371 H 0.7658 0.8653 1.0765 0.0353 1.0000 Uiso R . . . . .
H381 H 0.8022 0.7845 1.2467 0.0367 1.0000 Uiso R . . . . .
H401 H 0.7200 0.4924 1.2224 0.0375 1.0000 Uiso R . . . . .
H411 H 0.6850 0.5705 1.0533 0.0340 1.0000 Uiso R . . . . .
H431 H 0.6373 0.5969 1.4991 0.0824 1.0000 Uiso R . . . . .
H433 H 0.6230 0.7135 1.4017 0.0830 1.0000 Uiso R . . . . .
H432 H 0.5549 0.5989 1.4030 0.0824 1.0000 Uiso R . . . . .
H442 H 0.8871 0.5911 1.4830 0.0776 1.0000 Uiso R . . . . .
H441 H 0.8767 0.7023 1.3916 0.0772 1.0000 Uiso R . . . . .
H443 H 0.9750 0.5959 1.3722 0.0780 1.0000 Uiso R . . . . .
H453 H 0.7846 0.4333 1.4819 0.1110 1.0000 Uiso R . . . . .
H451 H 0.8700 0.4328 1.3738 0.1085 1.0000 Uiso R . . . . .
H452 H 0.6995 0.4314 1.3849 0.1114 1.0000 Uiso R . . . . .
H1191 H 0.9568 1.1793 0.4706 0.0740 0.064(2) Uiso R . P 1 2 .
H1192 H 1.0100 1.0879 0.5847 0.0740 0.064(2) Uiso R . P 1 2 .
H1193 H 0.8719 1.0637 0.5293 0.0739 0.064(2) Uiso R . P 1 2 .
H1181 H 0.8799 1.2051 0.6509 0.0541 0.064(2) Uiso R . P 1 2 .
H1182 H 0.7924 1.2567 0.5551 0.0540 0.064(2) Uiso R . P 1 2 .

loop_
_atom_site_aniso_label
_atom_site_aniso_U_11
_atom_site_aniso_U_22
_atom_site_aniso_U_33
_atom_site_aniso_U_23
_atom_site_aniso_U_13
_atom_site_aniso_U_12
N1 0.0190(4) 0.0273(5) 0.0224(5) -0.0087(4) -0.0038(4) -0.0044(4)
C2 0.0191(5) 0.0296(6) 0.0222(5) -0.0108(5) -0.0009(4) -0.0054(4)
C3 0.0205(5) 0.0277(6) 0.0232(5) -0.0097(5) -0.0017(4) -0.0063(4)
N4 0.0234(5) 0.0257(5) 0.0220(5) -0.0085(4) -0.0045(4) -0.0055(4)
C5 0.0206(5) 0.0252(6) 0.0191(5) -0.0088(4) -0.0026(4) -0.0032(4)
C6 0.0201(5) 0.0264(6) 0.0206(5) -0.0056(4) -0.0033(4) -0.0029(4)
C7 0.0289(6) 0.0385(7) 0.0279(6) -0.0137(5) 0.0025(5) -0.0060(5)
C8 0.0310(7) 0.0497(9) 0.0315(7) -0.0117(6) 0.0073(5) -0.0035(6)
C9 0.0211(6) 0.0554(9) 0.0323(7) 0.0003(6) 0.0003(5) -0.0095(6)
C10 0.0302(7) 0.0517(9) 0.0333(7) -0.0076(6) -0.0056(5) -0.0193(6)
C11 0.0260(6) 0.0365(7) 0.0260(6) -0.0101(5) -0.0018(5) -0.0090(5)
C12 0.0212(5) 0.0307(6) 0.0225(5) -0.0085(5) -0.0010(4) -0.0025(4)
O13 0.0250(4) 0.0368(5) 0.0309(5) -0.0081(4) -0.0085(4) -0.0021(4)
C14 0.0293(6) 0.0281(6) 0.0335(6) -0.0105(5) -0.0076(5) 0.0000(5)
C15 0.0318(8) 0.0285(7) 0.0417(8) -0.0098(6) -0.0054(6) -0.0066(6)
O16 0.0855(11) 0.0468(8) 0.0815(11) -0.0330(8) 0.0302(9) -0.0374(7)
O17 0.0401(6) 0.0392(6) 0.0278(5) -0.0062(5) -0.0018(4) -0.0169(5)
C18 0.0443(8) 0.0517(10) 0.0290(7) 0.0003(7) -0.0028(6) -0.0207(7)
C19 0.0424(8) 0.0599(13) 0.0417(9) -0.0096(10) 0.0025(7) -0.0083(9)
C20 0.0230(6) 0.0332(7) 0.0245(6) -0.0120(5) -0.0029(4) -0.0030(5)
O21 0.0274(5) 0.0567(7) 0.0308(5) -0.0188(5) -0.0052(4) -0.0119(4)
O22 0.0243(4) 0.0429(5) 0.0221(4) -0.0150(4) -0.0001(3) -0.0055(4)
C23 0.0384(7) 0.0531(9) 0.0229(6) -0.0177(6) -0.0003(5) -0.0089(6)
C24 0.0454(9) 0.0759(12) 0.0300(7) -0.0207(8) 0.0082(6) -0.0161(8)
C25 0.0219(5) 0.0308(6) 0.0229(5) -0.0086(5) -0.0016(4) -0.0045(5)
O26 0.0340(5) 0.0395(5) 0.0346(5) -0.0201(4) 0.0082(4) -0.0089(4)
O27 0.0218(4) 0.0370(5) 0.0376(5) -0.0159(4) 0.0057(4) -0.0093(4)
C28 0.0237(6) 0.0402(8) 0.0418(8) -0.0078(6) 0.0087(5) -0.0054(5)
C29 0.0312(8) 0.0506(10) 0.0765(12) -0.0138(9) 0.0090(8) -0.0160(7)
C30 0.0275(6) 0.0280(6) 0.0252(6) -0.0103(5) -0.0025(5) -0.0036(5)
C31 0.0286(6) 0.0394(8) 0.0443(8) -0.0215(6) -0.0015(6) -0.0036(5)
C32 0.0356(8) 0.0511(10) 0.0633(11) -0.0320(8) 0.0057(7) -0.0001(7)
C33 0.0526(9) 0.0447(9) 0.0546(10) -0.0327(8) 0.0034(7) -0.0010(7)
C34 0.0484(9) 0.0420(9) 0.0523(9) -0.0282(7) -0.0044(7) -0.0093(7)
C35 0.0319(7) 0.0377(8) 0.0443(8) -0.0218(6) -0.0029(6) -0.0075(6)
C36 0.0189(5) 0.0273(6) 0.0219(5) -0.0085(5) -0.0011(4) -0.0030(4)
C37 0.0331(6) 0.0268(6) 0.0263(6) -0.0069(5) -0.0063(5) -0.0082(5)
C38 0.0372(7) 0.0319(7) 0.0266(6) -0.0096(5) -0.0082(5) -0.0065(5)
C39 0.0291(6) 0.0319(7) 0.0249(6) -0.0068(5) -0.0038(5) -0.0019(5)
C40 0.0344(7) 0.0256(6) 0.0304(6) -0.0049(5) -0.0038(5) -0.0056(5)
C41 0.0308(6) 0.0270(6) 0.0285(6) -0.0103(5) -0.0045(5) -0.0045(5)
C42 0.0479(8) 0.0378(8) 0.0252(6) -0.0047(6) -0.0064(6) -0.0040(6)
C43 0.0556(10) 0.0781(13) 0.0299(8) -0.0128(8) 0.0025(7) -0.0107(9)
C44 0.0559(10) 0.0641(11) 0.0340(8) -0.0068(8) -0.0187(7) -0.0033(8)
C45 0.143(2) 0.0404(10) 0.0349(9) 0.0029(8) -0.0201(11) -0.0072(12)
O116 0.0855(11) 0.0468(8) 0.0815(11) -0.0330(8) 0.0302(9) -0.0374(7)
O117 0.039(7) 0.030(7) 0.037(7) 0.000(5) -0.003(5) -0.000(6)
C115 0.034(8) 0.018(8) 0.058(9) -0.008(6) 0.000(5) 0.003(5)
C118 0.038(9) 0.038(9) 0.050(10) 0.001(7) -0.001(6) -0.002(6)
C119 0.0424(8) 0.0599(13) 0.0417(9) -0.0096(10) 0.0025(7) -0.0083(9)

loop_
_atom_type_symbol
_atom_type_scat_dispersion_real
_atom_type_scat_dispersion_imag
_atom_type_scat_Cromer_Mann_a1
_atom_type_scat_Cromer_Mann_b1
_atom_type_scat_Cromer_Mann_a2
_atom_type_scat_Cromer_Mann_b2
_atom_type_scat_Cromer_Mann_a3
_atom_type_scat_Cromer_Mann_b3
_atom_type_scat_Cromer_Mann_a4
_atom_type_scat_Cromer_Mann_b4
_atom_type_scat_Cromer_Mann_c
_atom_type_scat_source
C 0.0181 0.0091 2.3100 20.8439 1.0200 10.2075 1.5886 0.5687 0.8650 51.6512 0.2156 'International Tables Vol C 4.2.6.8 and 6.1.1.4'
H 0.0000 0.0000 0.4930 10.5109 0.3229 26.1257 0.1402 3.1424 0.0408 57.7998 0.0030 'International Tables Vol C 4.2.6.8 and 6.1.1.4'
N 0.0311 0.0180 12.2126 0.0057 3.1322 9.8933 2.0125 28.9975 1.1663 0.5826 -11.5290 'International Tables Vol C 4.2.6.8 and 6.1.1.4'
O 0.0492 0.0322 3.0485 13.2771 2.2868 5.7011 1.5463 0.3239 0.8670 32.9089 0.2508 'International Tables Vol C 4.2.6.8 and 6.1.1.4'

loop_
_geom_angle_atom_site_label_1
_geom_angle_site_symmetry_1
_geom_angle_atom_site_label_2
_geom_angle_site_symmetry_2
_geom_angle_atom_site_label_3
_geom_angle_site_symmetry_3
_geom_angle
_geom_angle_publ_flag
C2 . N1 . C5 . 113.51(10) yes
C2 . N1 . C12 . 117.85(10) yes
C5 . N1 . C12 . 125.96(10) yes
N1 . C2 . C3 . 104.07(9) yes
N1 . C2 . C20 . 110.08(10) yes
C3 . C2 . C20 . 114.35(10) yes
N1 . C2 . C25 . 109.24(10) yes
C3 . C2 . C25 . 105.74(9) yes
C20 . C2 . C25 . 112.88(9) yes
C2 . C3 . N4 . 103.11(9) yes
C2 . C3 . C30 . 116.58(10) yes
N4 . C3 . C30 . 115.17(10) yes
C2 . C3 . H31 . 105.8 no
N4 . C3 . H31 . 109.0 no
C30 . C3 . H31 . 106.7 no
C3 . N4 . C5 . 114.27(9) yes
C3 . N4 . C36 . 118.37(10) yes
C5 . N4 . C36 . 119.68(9) yes
N1 . C5 . N4 . 102.63(9) yes
N1 . C5 . C6 . 113.45(9) yes
N4 . C5 . C6 . 112.17(9) yes
N1 . C5 . H51 . 109.0 no
N4 . C5 . H51 . 109.7 no
C6 . C5 . H51 . 109.6 no
C5 . C6 . C7 . 120.88(11) yes
C5 . C6 . C11 . 119.81(11) yes
C7 . C6 . C11 . 119.27(11) yes
C6 . C7 . C8 . 119.90(13) yes
C6 . C7 . H71 . 120.6 no
C8 . C7 . H71 . 119.5 no
C7 . C8 . C9 . 120.66(13) yes
C7 . C8 . H81 . 119.6 no
C9 . C8 . H81 . 119.8 no
C8 . C9 . C10 . 119.43(12) yes
C8 . C9 . H91 . 121.3 no
C10 . C9 . H91 . 119.2 no
C9 . C10 . C11 . 120.52(13) yes
C9 . C10 . H101 . 120.6 no
C11 . C10 . H101 . 118.9 no
C10 . C11 . C6 . 120.14(13) yes
C10 . C11 . H111 . 120.9 no
C6 . C11 . H111 . 118.9 no
N1 . C12 . O13 . 120.21(12) yes
N1 . C12 . C14 . 118.97(10) yes
O13 . C12 . C14 . 120.81(12) yes
C12 . C14 . C15 . 114.22(12) yes
C12 . C14 . H144 . 113.0 no
C15 . C14 . H144 . 108.0 no
C12 . C14 . H143 . 105.7 no
C15 . C14 . H143 . 107.2 no
H144 . C14 . H143 . 108.3 no
C12 . C14 . C115 . 132.5(6) yes
C12 . C14 . H142 . 104.0 no
C115 . C14 . H142 . 103.9 no
C12 . C14 . H141 . 103.0 no
C115 . C14 . H141 . 103.0 no
H142 . C14 . H141 . 109.4 no
C14 . C15 . O16 . 121.87(16) yes
C14 . C15 . O17 . 113.65(13) yes
O16 . C15 . O17 . 124.48(16) yes
C15 . O17 . C18 . 116.16(13) yes
O17 . C18 . C19 . 112.79(15) yes
O17 . C18 . H181 . 107.7 no
C19 . C18 . H181 . 109.6 no
O17 . C18 . H182 . 107.7 no
C19 . C18 . H182 . 109.0 no
H181 . C18 . H182 . 110.0 no
C18 . C19 . H193 . 107.6 no
C18 . C19 . H191 . 110.3 no
H193 . C19 . H191 . 111.6 no
C18 . C19 . H192 . 107.8 no
H193 . C19 . H192 . 108.7 no
H191 . C19 . H192 . 110.8 no
C2 . C20 . O21 . 125.72(11) yes
C2 . C20 . O22 . 108.54(10) yes
O21 . C20 . O22 . 125.73(11) yes
C20 . O22 . C23 . 115.95(10) yes
O22 . C23 . C24 . 106.57(11) yes
O22 . C23 . H231 . 109.6 no
C24 . C23 . H231 . 110.8 no
O22 . C23 . H232 . 108.0 no
C24 . C23 . H232 . 111.6 no
H231 . C23 . H232 . 110.2 no
C23 . C24 . H243 . 109.9 no
C23 . C24 . H241 . 109.8 no
H243 . C24 . H241 . 108.4 no
C23 . C24 . H242 . 110.3 no
H243 . C24 . H242 . 108.7 no
H241 . C24 . H242 . 109.7 no
C2 . C25 . O26 . 122.86(11) yes
C2 . C25 . O27 . 111.20(10) yes
O26 . C25 . O27 . 125.62(11) yes
C25 . O27 . C28 . 116.97(10) yes
O27 . C28 . C29 . 106.55(13) yes
O27 . C28 . H281 . 108.9 no
C29 . C28 . H281 . 111.5 no
O27 . C28 . H282 . 109.1 no
C29 . C28 . H282 . 111.7 no
H281 . C28 . H282 . 109.0 no
C28 . C29 . H291 . 109.9 no
C28 . C29 . H292 . 110.7 no
H291 . C29 . H292 . 109.9 no
C28 . C29 . H293 . 109.2 no
H291 . C29 . H293 . 108.5 no
H292 . C29 . H293 . 108.6 no
C3 . C30 . C31 . 122.46(11) yes
C3 . C30 . C35 . 118.42(11) yes
C31 . C30 . C35 . 118.98(12) yes
C30 . C31 . C32 . 120.21(13) yes
C30 . C31 . H311 . 119.2 no
C32 . C31 . H311 . 120.6 no
C31 . C32 . C33 . 120.48(15) yes
C31 . C32 . H321 . 119.0 no
C33 . C32 . H321 . 120.6 no
C32 . C33 . C34 . 119.51(14) yes
C32 . C33 . H331 . 120.3 no
C34 . C33 . H331 . 120.1 no
C33 . C34 . C35 . 120.19(14) yes
C33 . C34 . H341 . 120.3 no
C35 . C34 . H341 . 119.5 no
C30 . C35 . C34 . 120.59(13) yes
C30 . C35 . H351 . 119.1 no
C34 . C35 . H351 . 120.3 no
N4 . C36 . C37 . 122.32(11) yes
N4 . C36 . C41 . 120.45(11) yes
C37 . C36 . C41 . 117.23(11) yes
C36 . C37 . C38 . 120.68(12) yes
C36 . C37 . H371 . 120.9 no
C38 . C37 . H371 . 118.4 no
C37 . C38 . C39 . 122.54(12) yes
C37 . C38 . H381 . 118.2 no
C39 . C38 . H381 . 119.2 no
C38 . C39 . C40 . 116.32(12) yes
C38 . C39 . C42 . 120.54(12) yes
C40 . C39 . C42 . 122.96(12) yes
C39 . C40 . C41 . 122.06(12) yes
C39 . C40 . H401 . 120.3 no
C41 . C40 . H401 . 117.6 no
C36 . C41 . C40 . 120.94(12) yes
C36 . C41 . H411 . 120.4 no
C40 . C41 . H411 . 118.7 no
C39 . C42 . C43 . 107.17(12) yes
C39 . C42 . C44 . 110.89(13) yes
C43 . C42 . C44 . 108.80(14) yes
C39 . C42 . C45 . 112.20(13) yes
C43 . C42 . C45 . 108.78(17) yes
C44 . C42 . C45 . 108.92(16) yes
C42 . C43 . H431 . 107.3 no
C42 . C43 . H433 . 110.4 no
H431 . C43 . H433 . 110.5 no
C42 . C43 . H432 . 109.1 no
H431 . C43 . H432 . 108.1 no
H433 . C43 . H432 . 111.4 no
C42 . C44 . H442 . 108.6 no
C42 . C44 . H441 . 110.4 no
H442 . C44 . H441 . 107.8 no
C42 . C44 . H443 . 109.4 no
H442 . C44 . H443 . 110.7 no
H441 . C44 . H443 . 109.9 no
C42 . C45 . H453 . 108.8 no
C42 . C45 . H451 . 106.6 no
H453 . C45 . H451 . 107.2 no
C42 . C45 . H452 . 110.3 no
H453 . C45 . H452 . 111.7 no
H451 . C45 . H452 . 112.0 no
C115 . O117 . C118 . 100.7(16) yes
C14 . C115 . O117 . 100.7(10) yes
C14 . C115 . O116 . 115.2(15) yes
O117 . C115 . O116 . 143.8(16) yes
O117 . C118 . C119 . 114(2) yes
O117 . C118 . H1181 . 108.4 no
C119 . C118 . H1181 . 108.2 no
O117 . C118 . H1182 . 108.4 no
C119 . C118 . H1182 . 108.7 no
H1181 . C118 . H1182 . 109.5 no
C118 . C119 . H1191 . 107.0 no
C118 . C119 . H1192 . 106.9 no
H1191 . C119 . H1192 . 112.2 no
C118 . C119 . H1193 . 106.3 no
H1191 . C119 . H1193 . 111.6 no
H1192 . C119 . H1193 . 112.4 no

loop_
_geom_bond_atom_site_label_1
_geom_bond_site_symmetry_1
_geom_bond_atom_site_label_2
_geom_bond_site_symmetry_2
_geom_bond_distance
_geom_bond_publ_flag
N1 . C2 . 1.4480(15) yes
N1 . C5 . 1.4666(14) yes
N1 . C12 . 1.3655(16) yes
C2 . C3 . 1.5724(17) yes
C2 . C20 . 1.5469(16) yes
C2 . C25 . 1.5470(16) yes
C3 . N4 . 1.4601(14) yes
C3 . C30 . 1.5274(17) yes
C3 . H31 . 0.976 no
N4 . C5 . 1.4596(15) yes
N4 . C36 . 1.4027(15) yes
C5 . C6 . 1.5237(16) yes
C5 . H51 . 0.994 no
C6 . C7 . 1.3950(17) yes
C6 . C11 . 1.3843(17) yes
C7 . C8 . 1.3868(19) yes
C7 . H71 . 0.955 no
C8 . C9 . 1.383(2) yes
C8 . H81 . 0.953 no
C9 . C10 . 1.377(2) yes
C9 . H91 . 0.937 no
C10 . C11 . 1.3932(18) yes
C10 . H101 . 0.944 no
C11 . H111 . 0.956 no
C12 . O13 . 1.2248(15) yes
C12 . C14 . 1.5081(18) yes
C14 . C15 . 1.520(2) yes
C14 . H144 . 0.963 no
C14 . H143 . 0.978 no
C14 . C115 . 1.517(9) yes
C14 . H142 . 0.971 no
C14 . H141 . 0.971 no
C15 . O16 . 1.199(2) yes
C15 . O17 . 1.324(2) yes
O17 . C18 . 1.4559(18) yes
C18 . C19 . 1.473(3) yes
C18 . H181 . 0.979 no
C18 . H182 . 0.978 no
C19 . H193 . 0.988 no
C19 . H191 . 0.987 no
C19 . H192 . 0.999 no
C20 . O21 . 1.1952(15) yes
C20 . O22 . 1.3301(15) yes
O22 . C23 . 1.4529(15) yes
C23 . C24 . 1.495(2) yes
C23 . H231 . 0.988 no
C23 . H232 . 0.965 no
C24 . H243 . 0.963 no
C24 . H241 . 0.992 no
C24 . H242 . 0.975 no
C25 . O26 . 1.2026(16) yes
C25 . O27 . 1.3221(16) yes
O27 . C28 . 1.4615(15) yes
C28 . C29 . 1.486(2) yes
C28 . H281 . 0.989 no
C28 . H282 . 0.974 no
C29 . H291 . 0.967 no
C29 . H292 . 0.983 no
C29 . H293 . 0.979 no
C30 . C31 . 1.3832(18) yes
C30 . C35 . 1.3910(18) yes
C31 . C32 . 1.393(2) yes
C31 . H311 . 0.952 no
C32 . C33 . 1.382(2) yes
C32 . H321 . 0.961 no
C33 . C34 . 1.380(2) yes
C33 . H331 . 0.960 no
C34 . C35 . 1.389(2) yes
C34 . H341 . 0.976 no
C35 . H351 . 0.964 no
C36 . C37 . 1.3976(17) yes
C36 . C41 . 1.3992(18) yes
C37 . C38 . 1.3881(18) yes
C37 . H371 . 0.964 no
C38 . C39 . 1.3902(19) yes
C38 . H381 . 0.971 no
C39 . C40 . 1.3918(19) yes
C39 . C42 . 1.5344(18) yes
C40 . C41 . 1.3910(18) yes
C40 . H401 . 0.949 no
C41 . H411 . 0.948 no
C42 . C43 . 1.543(2) yes
C42 . C44 . 1.530(2) yes
C42 . C45 . 1.512(2) yes
C43 . H431 . 1.004 no
C43 . H433 . 1.049 no
C43 . H432 . 1.000 no
C44 . H442 . 0.993 no
C44 . H441 . 0.984 no
C44 . H443 . 1.012 no
C45 . H453 . 0.995 no
C45 . H451 . 1.016 no
C45 . H452 . 1.017 no
O116 . C115 . 1.188(10) yes
O117 . C115 . 1.329(10) yes
O117 . C118 . 1.347(10) yes
C118 . C119 . 1.538(10) yes
C118 . H1181 . 0.972 no
C118 . H1182 . 0.971 no
C119 . H1191 . 1.052 no
C119 . H1192 . 1.050 no
C119 . H1193 . 1.053 no

loop_
_geom_hbond_atom_site_label_D
_geom_hbond_site_symmetry_D
_geom_hbond_atom_site_label_H
_geom_hbond_site_symmetry_H
_geom_hbond_atom_site_label_A
_geom_hbond_site_symmetry_A
_geom_hbond_angle_DHA
_geom_hbond_distance_DH
_geom_hbond_distance_HA
_geom_hbond_distance_DA
_geom_hbond_publ_flag
C9 . H91 . O13 1_655 161 0.94 2.59 3.494(5) yes
C11 . H111 . O26 2_677 162 0.96 2.39 3.311(5) yes
C33 . H331 . O116 1_545 124 0.96 2.39 3.027(5) yes
C119 . H1192 . C8 . 124 1.05 2.47 3.186(5) yes
C119 . H1192 . C9 . 144 1.05 2.57 3.474(5) yes
